data_7117869
loop_
_publ_author_name
'Majewski, Marcin A.'
'Lis, Tadeusz'
'Cybi\'nska, Joanna'
'St\;epie\'n, Marcin'

_publ_section_title
;
 Chrysaorenes: assembling coronoid hydrocarbons via the fold-in synthesis.
;
_journal_issue 82
_journal_name_full 'Chemical communications (Cambridge, England)'
_journal_page_first 15094
_journal_page_last 15097
_journal_paper_doi 10.1039/c5cc06046j
_journal_volume 51
_journal_year 2015
_chemical_formula_moiety 'C57 H48 Br6, C H2 Cl2'
_chemical_formula_sum 'C58 H50 Br6 Cl2'
_chemical_formula_weight 1297.34
_chemical_name_systematic
(3,3',3'',6,6',6''-hexabromo-9,9',9'',9''',9''''9'''''-hexaethyl)[2.2.2]-(2,7)-fluorenophanetriene
_space_group_IT_number 2
_symmetry_cell_setting triclinic
_symmetry_space_group_name_Hall '-P 1'
_symmetry_space_group_name_H-M 'P -1'
_atom_sites_solution_hydrogens geom
_atom_sites_solution_primary direct
_atom_sites_solution_secondary difmap
_audit_creation_method SHELXL-97
_audit_update_record
;
2015-06-17 deposited with the CCDC.
2015-08-17 downloaded from the CCDC.
;
_cell_angle_alpha 106.28(5)
_cell_angle_beta 94.05(4)
_cell_angle_gamma 118.05(5)
_cell_formula_units_Z 2
_cell_length_a 13.600(4)
_cell_length_b 14.111(5)
_cell_length_c 16.306(5)
_cell_measurement_reflns_used 4355
_cell_measurement_temperature 100(2)
_cell_measurement_theta_max 31
_cell_measurement_theta_min 2
_cell_volume 2574(2)
_computing_cell_refinement 'CrysAlis RED (Oxford Diffraction, 2003)'
_computing_data_collection 'CrysAlis CCD (Oxford Diffraction, 2003)'
_computing_data_reduction 'CrysAlis RED (Oxford Diffraction, 2003)'
_computing_structure_refinement 'SHELXL-97 (Sheldrick, 1997)'
_computing_structure_solution 'SHELXS-97 (Sheldrick, 1990)'
_diffrn_ambient_temperature 100(2)
_diffrn_measured_fraction_theta_full 0.996
_diffrn_measured_fraction_theta_max 0.887
_diffrn_measurement_device_type 'Xcalibur R \k-geometry diffractometer with a Ruby CCD camera'
_diffrn_measurement_method '\w '
_diffrn_radiation_monochromator graphite
_diffrn_radiation_source 'fine-focus sealed tube'
_diffrn_radiation_type MoK\a
_diffrn_radiation_wavelength 0.71073
_diffrn_reflns_av_R_equivalents 0.0424
_diffrn_reflns_av_sigmaI/netI 0.1129
_diffrn_reflns_limit_h_max 17
_diffrn_reflns_limit_h_min -19
_diffrn_reflns_limit_k_max 19
_diffrn_reflns_limit_k_min -19
_diffrn_reflns_limit_l_max 23
_diffrn_reflns_limit_l_min -13
_diffrn_reflns_number 20444
_diffrn_reflns_theta_full 25.50
_diffrn_reflns_theta_max 30.59
_diffrn_reflns_theta_min 2.87
_exptl_absorpt_coefficient_mu 4.821
_exptl_absorpt_correction_T_max 0.867
_exptl_absorpt_correction_T_min 0.381
_exptl_absorpt_correction_type analytical
_exptl_absorpt_process_details
;
CrysAlis RED, Oxford Diffraction Ltd.,
Version 1.171.32.5
Analytical numeric absorption correction using a
multifaceted crystal model based on expressions
 derived by R.C. Clark & J.S. Reid.
(Clark, R. C. & Reid, J. S. (1995). Acta Cryst. A51, 887-897)
;
_exptl_crystal_colour yellow
_exptl_crystal_density_diffrn 1.674
_exptl_crystal_density_method 'not measured'
_exptl_crystal_description needle
_exptl_crystal_F_000 1284
_exptl_crystal_preparation Luminescent
_exptl_crystal_recrystallization_method 'Re-crystallisation from solvent: chloroform, methanol'
_exptl_crystal_size_max 0.37
_exptl_crystal_size_mid 0.14
_exptl_crystal_size_min 0.03
_refine_diff_density_max 0.90
_refine_diff_density_min -0.97
_refine_diff_density_rms 0.165
_refine_ls_extinction_method none
_refine_ls_goodness_of_fit_ref 1.023
_refine_ls_hydrogen_treatment constr
_refine_ls_matrix_type full
_refine_ls_number_parameters 595
_refine_ls_number_reflns 14059
_refine_ls_number_restraints 0
_refine_ls_restrained_S_all 1.023
_refine_ls_R_factor_all 0.1047
_refine_ls_R_factor_gt 0.0597
_refine_ls_shift/su_max 0.001
_refine_ls_shift/su_mean 0.000
_refine_ls_structure_factor_coef Fsqd
_refine_ls_weighting_details 'calc w=1/[\s^2^(Fo^2^)+(0.0270P)^2^] where P=(Fo^2^+2Fc^2^)/3'
_refine_ls_weighting_scheme calc
_refine_ls_wR_factor_gt 0.0951
_refine_ls_wR_factor_ref 0.1138
_reflns_number_gt 9434
_reflns_number_total 14059
_reflns_threshold_expression >2sigma(I)
_cod_data_source_file c5cc06046j3.cif
_cod_data_source_block mm01a
_cod_depositor_comments
;
The following automatic conversions were performed:

'_symmetry_cell_setting' value 'TRICLINIC' changed to 'triclinic'
according to
/usr/data/users/saulius/crontab/automatic-downloads/current/RSC/lib/dictionaries/cif_core.dic
dictionary named 'cif_core.dic' version 2.4.2 from 2011-04-26.

Automatic conversion script
Id: cif_fix_values 3271 2015-04-21 07:52:19Z andrius 
;
_cod_original_sg_symbol_H-M P-1
_cod_database_code 7117869

loop_
_symmetry_equiv_pos_as_xyz
'x, y, z'
'-x, -y, -z'

loop_
_atom_site_label
_atom_site_type_symbol
_atom_site_fract_x
_atom_site_fract_y
_atom_site_fract_z
_atom_site_U_iso_or_equiv
_atom_site_adp_type
_atom_site_occupancy
_atom_site_symmetry_multiplicity
_atom_site_calc_flag
_atom_site_refinement_flags
Br1 Br 0.75473(4) 0.38452(4) 0.43393(3) 0.02138(12) Uani 1 1 d .
Br2 Br 0.44837(4) 0.63936(4) 0.16424(3) 0.01947(12) Uani 1 1 d .
Br3 Br 0.07255(4) 0.13080(4) -0.09023(3) 0.01879(12) Uani 1 1 d .
Br4 Br -0.14867(4) 0.01175(4) 0.36571(3) 0.02071(12) Uani 1 1 d .
Br5 Br 0.17778(4) 0.31348(5) 0.74558(3) 0.02098(12) Uani 1 1 d .
Br6 Br 0.67486(4) 0.14798(4) 0.57671(3) 0.01841(12) Uani 1 1 d .
C1 C 0.4547(4) 0.1863(4) 0.0584(3) 0.0139(10) Uani 1 1 d .
C2 C 0.5236(4) 0.2166(4) 0.1495(3) 0.0133(10) Uani 1 1 d .
C3 C 0.5577(4) 0.1536(4) 0.1820(3) 0.0146(10) Uani 1 1 d .
H3 H 0.5373 0.0787 0.1449 0.018 Uiso 1 1 calc R
C4 C 0.6214(4) 0.1974(4) 0.2680(3) 0.0147(10) Uani 1 1 d .
C5 C 0.6582(3) 0.3117(4) 0.3190(3) 0.0137(10) Uani 1 1 d .
C6 C 0.6259(4) 0.3773(4) 0.2882(3) 0.0142(10) Uani 1 1 d .
H6 H 0.6505 0.4541 0.3239 0.017 Uiso 1 1 calc R
C7 C 0.5572(4) 0.3283(4) 0.2044(3) 0.0137(10) Uani 1 1 d .
C8 C 0.5047(4) 0.3742(4) 0.1573(3) 0.0117(9) Uani 1 1 d .
C9 C 0.5043(4) 0.4763(4) 0.1844(3) 0.0132(10) Uani 1 1 d .
H9 H 0.5443 0.5312 0.2421 0.016 Uiso 1 1 calc R
C10 C 0.4448(4) 0.4970(4) 0.1262(3) 0.0146(10) Uani 1 1 d .
C11 C 0.3835(4) 0.4174(4) 0.0417(3) 0.0137(10) Uani 1 1 d .
C12 C 0.3854(4) 0.3145(4) 0.0145(3) 0.0171(11) Uani 1 1 d .
H12 H 0.3455 0.2594 -0.0431 0.021 Uiso 1 1 calc R
C13 C 0.4457(4) 0.2943(4) 0.0722(3) 0.0143(10) Uani 1 1 d .
C14 C 0.3141(4) 0.4361(4) -0.0206(3) 0.0162(10) Uani 1 1 d .
H14 H 0.3509 0.4736 -0.0589 0.019 Uiso 1 1 calc R
C15 C 0.2040(4) 0.4034(4) -0.0257(3) 0.0162(10) Uani 1 1 d .
H15 H 0.1646 0.4134 -0.0699 0.019 Uiso 1 1 calc R
C16 C 0.5211(4) 0.1720(4) -0.0121(3) 0.0210(11) Uani 1 1 d .
H16A H 0.5217 0.0999 -0.0210 0.025 Uiso 1 1 calc R
H16B H 0.4795 0.1638 -0.0684 0.025 Uiso 1 1 calc R
C17 C 0.6450(4) 0.2710(5) 0.0097(4) 0.0284(13) Uani 1 1 d .
H17A H 0.6815 0.2544 -0.0377 0.043 Uiso 1 1 calc R
H17B H 0.6874 0.2797 0.0650 0.043 Uiso 1 1 calc R
H17C H 0.6455 0.3423 0.0156 0.043 Uiso 1 1 calc R
C18 C 0.3358(4) 0.0754(4) 0.0308(3) 0.0188(11) Uani 1 1 d .
H18A H 0.2962 0.0619 -0.0282 0.023 Uiso 1 1 calc R
H18B H 0.3471 0.0099 0.0258 0.023 Uiso 1 1 calc R
C19 C 0.2585(4) 0.0774(5) 0.0935(4) 0.0291(13) Uani 1 1 d .
H19A H 0.1859 0.0037 0.0720 0.044 Uiso 1 1 calc R
H19B H 0.2435 0.1396 0.0967 0.044 Uiso 1 1 calc R
H19C H 0.2965 0.0900 0.1521 0.044 Uiso 1 1 calc R
C20 C 0.0830(4) 0.4443(4) 0.2654(3) 0.0136(10) Uani 1 1 d .
C21 C 0.0863(4) 0.3793(4) 0.1749(3) 0.0136(10) Uani 1 1 d .
C22 C 0.1403(4) 0.4233(4) 0.1143(3) 0.0138(10) Uani 1 1 d .
H22 H 0.1776 0.5037 0.1263 0.017 Uiso 1 1 calc R
C23 C 0.1405(4) 0.3514(4) 0.0361(3) 0.0123(10) Uani 1 1 d .
C24 C 0.0811(4) 0.2337(4) 0.0195(3) 0.0136(10) Uani 1 1 d .
C25 C 0.0264(4) 0.1860(4) 0.0786(3) 0.0135(10) Uani 1 1 d .
H25 H -0.0130 0.1054 0.0655 0.016 Uiso 1 1 calc R
C26 C 0.0312(4) 0.2609(4) 0.1577(3) 0.0135(10) Uani 1 1 d .
C27 C -0.0080(4) 0.2403(4) 0.2363(3) 0.0135(10) Uani 1 1 d .
C28 C -0.0641(4) 0.1398(4) 0.2553(3) 0.0150(10) Uani 1 1 d .
H28 H -0.0915 0.0668 0.2113 0.018 Uiso 1 1 calc R
C29 C -0.0789(4) 0.1491(4) 0.3397(3) 0.0139(10) Uani 1 1 d .
C30 C -0.0392(4) 0.2553(4) 0.4070(3) 0.0133(10) Uani 1 1 d .
C31 C 0.0094(4) 0.3533(4) 0.3842(3) 0.0146(10) Uani 1 1 d .
H31 H 0.0312 0.4257 0.4268 0.018 Uiso 1 1 calc R
C32 C 0.0261(4) 0.3467(4) 0.3008(3) 0.0135(10) Uani 1 1 d .
C33 C -0.0429(4) 0.2685(4) 0.5002(3) 0.0144(10) Uani 1 1 d .
H33 H -0.1063 0.2730 0.5174 0.017 Uiso 1 1 calc R
C34 C 0.0310(4) 0.2747(4) 0.5631(3) 0.0161(10) Uani 1 1 d .
H34 H 0.0169 0.2904 0.6202 0.019 Uiso 1 1 calc R
C35 C 0.0090(4) 0.4994(4) 0.2598(3) 0.0188(11) Uani 1 1 d .
H35A H -0.0015 0.5283 0.3193 0.023 Uiso 1 1 calc R
H35B H 0.0517 0.5665 0.2420 0.023 Uiso 1 1 calc R
C36 C -0.1087(4) 0.4201(5) 0.1965(4) 0.0251(12) Uani 1 1 d .
H36A H -0.1494 0.4621 0.1976 0.038 Uiso 1 1 calc R
H36B H -0.1528 0.3541 0.2142 0.038 Uiso 1 1 calc R
H36C H -0.0996 0.3931 0.1368 0.038 Uiso 1 1 calc R
C37 C 0.2036(4) 0.5393(4) 0.3221(3) 0.0162(10) Uani 1 1 d .
H37A H 0.2378 0.5959 0.2927 0.019 Uiso 1 1 calc R
H37B H 0.1958 0.5796 0.3793 0.019 Uiso 1 1 calc R
C38 C 0.2857(4) 0.4998(4) 0.3395(3) 0.0222(11) Uani 1 1 d .
H38A H 0.3590 0.5660 0.3772 0.033 Uiso 1 1 calc R
H38B H 0.2980 0.4637 0.2836 0.033 Uiso 1 1 calc R
H38C H 0.2534 0.4441 0.3690 0.033 Uiso 1 1 calc R
C39 C 0.2841(3) 0.1703(4) 0.3861(3) 0.0099(9) Uani 1 1 d .
C40 C 0.2483(4) 0.2089(4) 0.4694(3) 0.0153(10) Uani 1 1 d .
C41 C 0.1597(4) 0.2317(4) 0.4759(3) 0.0164(10) Uani 1 1 d .
H41 H 0.1175 0.2275 0.4247 0.020 Uiso 1 1 calc R
C42 C 0.1317(4) 0.2608(4) 0.5564(3) 0.0138(10) Uani 1 1 d .
C43 C 0.2010(4) 0.2692(4) 0.6296(3) 0.0140(10) Uani 1 1 d .
C44 C 0.2907(4) 0.2482(4) 0.6249(3) 0.0155(10) Uani 1 1 d .
H44 H 0.3355 0.2559 0.6764 0.019 Uiso 1 1 calc R
C45 C 0.3137(4) 0.2158(4) 0.5432(3) 0.0136(10) Uani 1 1 d .
C46 C 0.3982(4) 0.1845(4) 0.5136(3) 0.0127(10) Uani 1 1 d .
C47 C 0.4860(4) 0.1809(4) 0.5611(3) 0.0130(10) Uani 1 1 d .
H47 H 0.4984 0.1978 0.6228 0.016 Uiso 1 1 calc R
C48 C 0.5539(4) 0.1512(4) 0.5124(3) 0.0154(10) Uani 1 1 d .
C49 C 0.5394(4) 0.1240(4) 0.4222(3) 0.0137(10) Uani 1 1 d .
C50 C 0.4484(4) 0.1257(4) 0.3776(3) 0.0138(10) Uani 1 1 d .
H50 H 0.4340 0.1059 0.3155 0.017 Uiso 1 1 calc R
C51 C 0.3798(4) 0.1559(4) 0.4230(3) 0.0132(10) Uani 1 1 d .
C52 C 0.6123(4) 0.0919(4) 0.3716(3) 0.0152(10) Uani 1 1 d .
H52 H 0.6370 0.0463 0.3892 0.018 Uiso 1 1 calc R
C53 C 0.6460(4) 0.1220(4) 0.3033(3) 0.0158(10) Uani 1 1 d .
H53 H 0.6896 0.0927 0.2746 0.019 Uiso 1 1 calc R
C54 C 0.3297(4) 0.2628(4) 0.3430(3) 0.0167(10) Uani 1 1 d .
H54A H 0.3574 0.2362 0.2919 0.020 Uiso 1 1 calc R
H54B H 0.2657 0.2712 0.3209 0.020 Uiso 1 1 calc R
C55 C 0.4266(4) 0.3798(4) 0.4052(3) 0.0174(11) Uani 1 1 d .
H55A H 0.4493 0.4348 0.3746 0.026 Uiso 1 1 calc R
H55B H 0.4925 0.3734 0.4244 0.026 Uiso 1 1 calc R
H55C H 0.4004 0.4064 0.4565 0.026 Uiso 1 1 calc R
C56 C 0.1836(4) 0.0566(4) 0.3181(3) 0.0148(10) Uani 1 1 d .
H56A H 0.1243 0.0715 0.2964 0.018 Uiso 1 1 calc R
H56B H 0.2123 0.0311 0.2672 0.018 Uiso 1 1 calc R
C57 C 0.1276(4) -0.0410(4) 0.3539(3) 0.0218(11) Uani 1 1 d .
H57A H 0.0632 -0.1088 0.3080 0.033 Uiso 1 1 calc R
H57B H 0.0994 -0.0166 0.4047 0.033 Uiso 1 1 calc R
H57C H 0.1842 -0.0601 0.3720 0.033 Uiso 1 1 calc R
Cl1 Cl 0.08272(13) 0.63899(15) 0.08164(13) 0.0501(5) Uani 1 1 d .
Cl2 Cl 0.28317(17) 0.85403(18) 0.19525(13) 0.0745(7) Uani 1 1 d .
C01 C 0.1553(5) 0.7868(5) 0.1138(4) 0.0428(17) Uani 1 1 d .
H01A H 0.1048 0.8149 0.1368 0.051 Uiso 1 1 calc R
H01B H 0.1738 0.8087 0.0619 0.051 Uiso 1 1 calc R

loop_
_atom_site_aniso_label
_atom_site_aniso_U_11
_atom_site_aniso_U_22
_atom_site_aniso_U_33
_atom_site_aniso_U_23
_atom_site_aniso_U_13
_atom_site_aniso_U_12
Br1 0.0176(2) 0.0240(3) 0.0171(3) 0.0048(2) -0.0021(2) 0.0087(2)
Br2 0.0216(3) 0.0185(3) 0.0191(3) 0.0058(2) 0.0029(2) 0.0116(2)
Br3 0.0203(2) 0.0185(3) 0.0145(3) 0.0025(2) 0.0062(2) 0.0093(2)
Br4 0.0213(3) 0.0188(3) 0.0277(3) 0.0137(2) 0.0123(2) 0.0107(2)
Br5 0.0186(2) 0.0268(3) 0.0144(3) 0.0052(2) 0.0055(2) 0.0102(2)
Br6 0.0137(2) 0.0191(3) 0.0236(3) 0.0091(2) 0.0006(2) 0.0090(2)
C1 0.013(2) 0.012(2) 0.012(3) 0.002(2) 0.002(2) 0.005(2)
C2 0.009(2) 0.015(2) 0.012(3) 0.005(2) 0.0054(19) 0.003(2)
C3 0.011(2) 0.015(2) 0.019(3) 0.005(2) 0.005(2) 0.008(2)
C4 0.008(2) 0.019(3) 0.017(3) 0.005(2) 0.007(2) 0.008(2)
C5 0.005(2) 0.014(2) 0.009(2) 0.000(2) -0.0002(18) -0.002(2)
C6 0.009(2) 0.014(2) 0.018(3) 0.006(2) 0.006(2) 0.004(2)
C7 0.009(2) 0.014(2) 0.015(3) 0.005(2) 0.007(2) 0.003(2)
C8 0.007(2) 0.014(2) 0.010(2) 0.0042(19) 0.0025(18) 0.002(2)
C9 0.013(2) 0.014(2) 0.010(2) 0.003(2) 0.0049(19) 0.005(2)
C10 0.016(2) 0.021(3) 0.015(3) 0.010(2) 0.008(2) 0.013(2)
C11 0.009(2) 0.017(2) 0.015(3) 0.010(2) 0.007(2) 0.004(2)
C12 0.011(2) 0.021(3) 0.016(3) 0.004(2) 0.007(2) 0.007(2)
C13 0.010(2) 0.016(3) 0.014(3) 0.003(2) 0.004(2) 0.006(2)
C14 0.020(2) 0.016(3) 0.010(2) 0.003(2) 0.003(2) 0.008(2)
C15 0.017(2) 0.021(3) 0.017(3) 0.009(2) 0.006(2) 0.014(2)
C16 0.026(3) 0.029(3) 0.008(3) 0.003(2) 0.001(2) 0.017(3)
C17 0.026(3) 0.042(4) 0.029(3) 0.015(3) 0.014(3) 0.024(3)
C18 0.021(3) 0.015(3) 0.016(3) 0.003(2) 0.000(2) 0.007(2)
C19 0.023(3) 0.025(3) 0.030(3) 0.007(3) 0.005(3) 0.007(3)
C20 0.016(2) 0.014(2) 0.012(2) 0.004(2) 0.005(2) 0.008(2)
C21 0.014(2) 0.014(2) 0.013(3) 0.004(2) 0.002(2) 0.008(2)
C22 0.011(2) 0.015(2) 0.016(3) 0.007(2) 0.001(2) 0.006(2)
C23 0.011(2) 0.019(3) 0.012(2) 0.007(2) 0.0037(19) 0.011(2)
C24 0.014(2) 0.020(3) 0.010(2) 0.002(2) 0.0009(19) 0.013(2)
C25 0.009(2) 0.011(2) 0.014(3) 0.003(2) -0.0004(19) 0.001(2)
C26 0.007(2) 0.015(2) 0.014(3) 0.002(2) 0.0013(19) 0.004(2)
C27 0.009(2) 0.015(2) 0.017(3) 0.005(2) 0.003(2) 0.007(2)
C28 0.009(2) 0.016(2) 0.019(3) 0.005(2) 0.006(2) 0.007(2)
C29 0.011(2) 0.018(3) 0.026(3) 0.015(2) 0.012(2) 0.012(2)
C30 0.006(2) 0.021(3) 0.017(3) 0.008(2) 0.005(2) 0.009(2)
C31 0.011(2) 0.017(2) 0.018(3) 0.005(2) 0.006(2) 0.009(2)
C32 0.007(2) 0.015(2) 0.019(3) 0.005(2) 0.004(2) 0.007(2)
C33 0.014(2) 0.019(3) 0.017(3) 0.008(2) 0.008(2) 0.011(2)
C34 0.016(2) 0.016(3) 0.020(3) 0.008(2) 0.010(2) 0.010(2)
C35 0.027(3) 0.021(3) 0.019(3) 0.012(2) 0.012(2) 0.017(2)
C36 0.026(3) 0.032(3) 0.030(3) 0.015(3) 0.012(3) 0.022(3)
C37 0.021(2) 0.012(2) 0.011(3) 0.002(2) 0.003(2) 0.006(2)
C38 0.019(3) 0.024(3) 0.019(3) 0.006(2) 0.001(2) 0.009(2)
C39 0.006(2) 0.010(2) 0.008(2) 0.0004(18) -0.0029(18) 0.0033(19)
C40 0.012(2) 0.017(3) 0.016(3) 0.005(2) 0.004(2) 0.008(2)
C41 0.014(2) 0.020(3) 0.019(3) 0.010(2) 0.007(2) 0.009(2)
C42 0.012(2) 0.017(3) 0.012(3) 0.004(2) 0.003(2) 0.007(2)
C43 0.014(2) 0.010(2) 0.011(2) 0.0014(19) 0.002(2) 0.003(2)
C44 0.013(2) 0.017(3) 0.016(3) 0.006(2) 0.000(2) 0.007(2)
C45 0.011(2) 0.015(2) 0.017(3) 0.006(2) 0.003(2) 0.008(2)
C46 0.009(2) 0.014(2) 0.013(3) 0.004(2) 0.0000(19) 0.005(2)
C47 0.012(2) 0.012(2) 0.011(2) 0.003(2) -0.0010(19) 0.005(2)
C48 0.006(2) 0.016(3) 0.022(3) 0.010(2) -0.003(2) 0.004(2)
C49 0.011(2) 0.009(2) 0.023(3) 0.009(2) 0.006(2) 0.005(2)
C50 0.013(2) 0.017(2) 0.011(2) 0.003(2) 0.003(2) 0.008(2)
C51 0.007(2) 0.011(2) 0.021(3) 0.006(2) 0.002(2) 0.005(2)
C52 0.008(2) 0.019(3) 0.018(3) 0.006(2) 0.000(2) 0.008(2)
C53 0.010(2) 0.022(3) 0.020(3) 0.008(2) 0.005(2) 0.011(2)
C54 0.012(2) 0.022(3) 0.018(3) 0.007(2) 0.007(2) 0.010(2)
C55 0.018(2) 0.018(3) 0.018(3) 0.006(2) 0.004(2) 0.011(2)
C56 0.013(2) 0.020(3) 0.013(3) 0.005(2) 0.004(2) 0.009(2)
C57 0.016(2) 0.023(3) 0.024(3) 0.006(2) 0.001(2) 0.010(2)
Cl1 0.0315(8) 0.0577(11) 0.0794(14) 0.0457(11) 0.0143(9) 0.0247(9)
Cl2 0.0799(13) 0.0860(15) 0.0445(12) -0.0248(11) -0.0211(10) 0.0638(13)
C01 0.047(4) 0.041(4) 0.048(4) 0.010(3) 0.005(3) 0.033(3)

loop_
_atom_type_symbol
_atom_type_description
_atom_type_scat_dispersion_real
_atom_type_scat_dispersion_imag
_atom_type_scat_source
C C 0.0033 0.0016 'International Tables Vol C Tables 4.2.6.8 and 6.1.1.4'
H H 0.0000 0.0000 'International Tables Vol C Tables 4.2.6.8 and 6.1.1.4'
Cl Cl 0.1484 0.1585 'International Tables Vol C Tables 4.2.6.8 and 6.1.1.4'
Br Br -0.2901 2.4595 'International Tables Vol C Tables 4.2.6.8 and 6.1.1.4'

loop_
_geom_angle_atom_site_label_1
_geom_angle_atom_site_label_2
_geom_angle_atom_site_label_3
_geom_angle
C2 C1 C16 110.9(4)
C2 C1 C13 100.7(4)
C16 C1 C13 111.2(4)
C2 C1 C18 113.3(4)
C16 C1 C18 108.4(4)
C13 C1 C18 112.4(4)
C3 C2 C7 118.6(4)
C3 C2 C1 130.2(4)
C7 C2 C1 111.2(4)
C2 C3 C4 121.4(4)
C2 C3 H3 119.3
C4 C3 H3 119.3
C3 C4 C5 117.9(4)
C3 C4 C53 119.6(4)
C5 C4 C53 122.5(4)
C6 C5 C4 121.9(4)
C6 C5 Br1 116.3(4)
C4 C5 Br1 121.8(4)
C7 C6 C5 118.2(4)
C7 C6 H6 120.9
C5 C6 H6 120.9
C6 C7 C2 121.8(4)
C6 C7 C8 130.0(4)
C2 C7 C8 108.2(4)
C9 C8 C13 120.0(4)
C9 C8 C7 131.0(4)
C13 C8 C7 109.0(4)
C10 C9 C8 118.9(5)
C10 C9 H9 120.6
C8 C9 H9 120.6
C9 C10 C11 122.1(4)
C9 C10 Br2 118.1(4)
C11 C10 Br2 119.9(3)
C10 C11 C12 118.6(4)
C10 C11 C14 122.7(4)
C12 C11 C14 118.7(4)
C13 C12 C11 119.4(5)
C13 C12 H12 120.3
C11 C12 H12 120.3
C12 C13 C8 121.1(5)
C12 C13 C1 128.3(4)
C8 C13 C1 110.6(4)
C15 C14 C11 124.2(4)
C15 C14 H14 117.9
C11 C14 H14 117.9
C14 C15 C23 122.0(4)
C14 C15 H15 119.0
C23 C15 H15 119.0
C17 C16 C1 114.7(4)
C17 C16 H16A 108.6
C1 C16 H16A 108.6
C17 C16 H16B 108.6
C1 C16 H16B 108.6
H16A C16 H16B 107.6
C16 C17 H17A 109.5
C16 C17 H17B 109.5
H17A C17 H17B 109.5
C16 C17 H17C 109.5
H17A C17 H17C 109.5
H17B C17 H17C 109.5
C19 C18 C1 114.6(4)
C19 C18 H18A 108.6
C1 C18 H18A 108.6
C19 C18 H18B 108.6
C1 C18 H18B 108.6
H18A C18 H18B 107.6
C18 C19 H19A 109.5
C18 C19 H19B 109.5
H19A C19 H19B 109.5
C18 C19 H19C 109.5
H19A C19 H19C 109.5
H19B C19 H19C 109.5
C21 C20 C32 100.7(4)
C21 C20 C37 112.1(4)
C32 C20 C37 112.7(4)
C21 C20 C35 112.1(4)
C32 C20 C35 110.8(3)
C37 C20 C35 108.4(4)
C22 C21 C26 119.9(4)
C22 C21 C20 128.4(4)
C26 C21 C20 111.5(4)
C21 C22 C23 120.9(4)
C21 C22 H22 119.6
C23 C22 H22 119.6
C22 C23 C24 117.8(4)
C22 C23 C15 118.9(4)
C24 C23 C15 123.3(4)
C25 C24 C23 123.2(4)
C25 C24 Br3 117.7(4)
C23 C24 Br3 119.1(3)
C24 C25 C26 117.6(4)
C24 C25 H25 121.2
C26 C25 H25 121.2
C25 C26 C21 120.6(4)
C25 C26 C27 131.2(4)
C21 C26 C27 108.1(4)
C28 C27 C32 119.8(4)
C28 C27 C26 131.8(4)
C32 C27 C26 108.3(4)
C29 C28 C27 118.5(4)
C29 C28 H28 120.8
C27 C28 H28 120.8
C28 C29 C30 122.7(4)
C28 C29 Br4 117.7(4)
C30 C29 Br4 119.5(3)
C31 C30 C29 117.3(4)
C31 C30 C33 119.1(4)
C29 C30 C33 123.6(4)
C32 C31 C30 121.1(4)
C32 C31 H31 119.4
C30 C31 H31 119.4
C31 C32 C27 120.4(4)
C31 C32 C20 128.5(4)
C27 C32 C20 111.0(4)
C34 C33 C30 128.7(4)
C34 C33 H33 115.6
C30 C33 H33 115.6
C33 C34 C42 129.2(5)
C33 C34 H34 115.4
C42 C34 H34 115.4
C36 C35 C20 115.2(4)
C36 C35 H35A 108.5
C20 C35 H35A 108.5
C36 C35 H35B 108.5
C20 C35 H35B 108.5
H35A C35 H35B 107.5
C35 C36 H36A 109.5
C35 C36 H36B 109.5
H36A C36 H36B 109.5
C35 C36 H36C 109.5
H36A C36 H36C 109.5
H36B C36 H36C 109.5
C38 C37 C20 115.8(4)
C38 C37 H37A 108.3
C20 C37 H37A 108.3
C38 C37 H37B 108.3
C20 C37 H37B 108.3
H37A C37 H37B 107.4
C37 C38 H38A 109.5
C37 C38 H38B 109.5
H38A C38 H38B 109.5
C37 C38 H38C 109.5
H38A C38 H38C 109.5
H38B C38 H38C 109.5
C40 C39 C51 100.7(4)
C40 C39 C54 112.0(4)
C51 C39 C54 110.9(3)
C40 C39 C56 111.4(3)
C51 C39 C56 112.5(4)
C54 C39 C56 109.1(4)
C41 C40 C45 121.3(4)
C41 C40 C39 127.0(4)
C45 C40 C39 111.7(4)
C40 C41 C42 121.2(5)
C40 C41 H41 119.4
C42 C41 H41 119.4
C41 C42 C43 115.9(4)
C41 C42 C34 121.8(4)
C43 C42 C34 122.2(4)
C44 C43 C42 123.9(4)
C44 C43 Br5 114.7(3)
C42 C43 Br5 121.3(3)
C43 C44 C45 118.6(4)
C43 C44 H44 120.7
C45 C44 H44 120.7
C44 C45 C40 119.1(4)
C44 C45 C46 133.3(4)
C40 C45 C46 107.6(4)
C51 C46 C47 120.6(4)
C51 C46 C45 108.3(4)
C47 C46 C45 131.1(4)
C48 C47 C46 116.2(4)
C48 C47 H47 121.9
C46 C47 H47 121.9
C49 C48 C47 124.8(4)
C49 C48 Br6 118.8(3)
C47 C48 Br6 116.5(4)
C48 C49 C50 116.8(4)
C48 C49 C52 123.9(4)
C50 C49 C52 119.4(4)
C51 C50 C49 120.6(4)
C51 C50 H50 119.7
C49 C50 H50 119.7
C50 C51 C46 121.0(4)
C50 C51 C39 127.2(4)
C46 C51 C39 111.6(4)
C53 C52 C49 125.2(4)
C53 C52 H52 117.4
C49 C52 H52 117.4
C52 C53 C4 126.0(4)
C52 C53 H53 117.0
C4 C53 H53 117.0
C55 C54 C39 113.7(4)
C55 C54 H54A 108.8
C39 C54 H54A 108.8
C55 C54 H54B 108.8
C39 C54 H54B 108.8
H54A C54 H54B 107.7
C54 C55 H55A 109.5
C54 C55 H55B 109.5
H55A C55 H55B 109.5
C54 C55 H55C 109.5
H55A C55 H55C 109.5
H55B C55 H55C 109.5
C57 C56 C39 114.3(4)
C57 C56 H56A 108.7
C39 C56 H56A 108.7
C57 C56 H56B 108.7
C39 C56 H56B 108.7
H56A C56 H56B 107.6
C56 C57 H57A 109.5
C56 C57 H57B 109.5
H57A C57 H57B 109.5
C56 C57 H57C 109.5
H57A C57 H57C 109.5
H57B C57 H57C 109.5
Cl1 C01 Cl2 112.7(3)
Cl1 C01 H01A 109.0
Cl2 C01 H01A 109.0
Cl1 C01 H01B 109.0
Cl2 C01 H01B 109.0
H01A C01 H01B 107.8

loop_
_geom_bond_atom_site_label_1
_geom_bond_atom_site_label_2
_geom_bond_distance
Br1 C5 1.897(5)
Br2 C10 1.905(5)
Br3 C24 1.918(5)
Br4 C29 1.904(5)
Br5 C43 1.917(5)
Br6 C48 1.913(4)
C1 C2 1.529(6)
C1 C16 1.539(6)
C1 C13 1.541(6)
C1 C18 1.545(6)
C2 C3 1.380(6)
C2 C7 1.402(6)
C3 C4 1.392(6)
C3 H3 0.9500
C4 C5 1.405(6)
C4 C53 1.492(6)
C5 C6 1.382(6)
C6 C7 1.379(6)
C6 H6 0.9500
C7 C8 1.468(6)
C8 C9 1.387(6)
C8 C13 1.398(6)
C9 C10 1.382(6)
C9 H9 0.9500
C10 C11 1.394(6)
C11 C12 1.409(6)
C11 C14 1.496(6)
C12 C13 1.379(6)
C12 H12 0.9500
C14 C15 1.331(6)
C14 H14 0.9500
C15 C23 1.498(6)
C15 H15 0.9500
C16 C17 1.530(7)
C16 H16A 0.9900
C16 H16B 0.9900
C17 H17A 0.9800
C17 H17B 0.9800
C17 H17C 0.9800
C18 C19 1.520(6)
C18 H18A 0.9900
C18 H18B 0.9900
C19 H19A 0.9800
C19 H19B 0.9800
C19 H19C 0.9800
C20 C21 1.521(6)
C20 C32 1.529(6)
C20 C37 1.538(6)
C20 C35 1.545(6)
C21 C22 1.385(6)
C21 C26 1.402(6)
C22 C23 1.390(6)
C22 H22 0.9500
C23 C24 1.392(6)
C24 C25 1.389(6)
C25 C26 1.395(6)
C25 H25 0.9500
C26 C27 1.472(6)
C27 C28 1.396(6)
C27 C32 1.403(6)
C28 C29 1.385(6)
C28 H28 0.9500
C29 C30 1.405(7)
C30 C31 1.397(6)
C30 C33 1.486(6)
C31 C32 1.378(6)
C31 H31 0.9500
C33 C34 1.338(6)
C33 H33 0.9500
C34 C42 1.479(6)
C34 H34 0.9500
C35 C36 1.521(7)
C35 H35A 0.9900
C35 H35B 0.9900
C36 H36A 0.9800
C36 H36B 0.9800
C36 H36C 0.9800
C37 C38 1.504(6)
C37 H37A 0.9900
C37 H37B 0.9900
C38 H38A 0.9800
C38 H38B 0.9800
C38 H38C 0.9800
C39 C40 1.518(6)
C39 C51 1.518(6)
C39 C54 1.548(6)
C39 C56 1.549(6)
C40 C41 1.389(6)
C40 C45 1.397(6)
C41 C42 1.397(6)
C41 H41 0.9500
C42 C43 1.408(6)
C43 C44 1.386(6)
C44 C45 1.390(6)
C44 H44 0.9500
C45 C46 1.477(6)
C46 C51 1.389(6)
C46 C47 1.406(6)
C47 C48 1.392(6)
C47 H47 0.9500
C48 C49 1.387(6)
C49 C50 1.405(6)
C49 C52 1.481(6)
C50 C51 1.375(6)
C50 H50 0.9500
C52 C53 1.336(6)
C52 H52 0.9500
C53 H53 0.9500
C54 C55 1.521(6)
C54 H54A 0.9900
C54 H54B 0.9900
C55 H55A 0.9800
C55 H55B 0.9800
C55 H55C 0.9800
C56 C57 1.531(6)
C56 H56A 0.9900
C56 H56B 0.9900
C57 H57A 0.9800
C57 H57B 0.9800
C57 H57C 0.9800
Cl1 C01 1.725(6)
Cl2 C01 1.761(6)
C01 H01A 0.9900
C01 H01B 0.9900

loop_
_geom_hbond_atom_site_label_D
_geom_hbond_atom_site_label_H
_geom_hbond_atom_site_label_A
_geom_hbond_distance_DH
_geom_hbond_distance_HA
_geom_hbond_distance_DA
_geom_hbond_angle_DHA
_geom_hbond_site_symmetry_A
C28 H28 Br3 0.95 3.07 3.952(5) 156.0 2
C01 H01A Br3 0.99 2.96 3.818(6) 145.1 2_565

loop_
_geom_torsion_atom_site_label_1
_geom_torsion_atom_site_label_2
_geom_torsion_atom_site_label_3
_geom_torsion_atom_site_label_4
_geom_torsion
C16 C1 C2 C3 -64.7(6)
C13 C1 C2 C3 177.6(4)
C18 C1 C2 C3 57.4(6)
C16 C1 C2 C7 113.3(4)
C13 C1 C2 C7 -4.5(4)
C18 C1 C2 C7 -124.7(4)
C7 C2 C3 C4 1.8(6)
C1 C2 C3 C4 179.6(4)
C2 C3 C4 C5 -5.0(6)
C2 C3 C4 C53 173.6(4)
C3 C4 C5 C6 4.7(6)
C53 C4 C5 C6 -173.9(4)
C3 C4 C5 Br1 -175.4(3)
C53 C4 C5 Br1 6.1(6)
C4 C5 C6 C7 -1.1(6)
Br1 C5 C6 C7 179.0(3)
C5 C6 C7 C2 -2.4(6)
C5 C6 C7 C8 175.8(4)
C3 C2 C7 C6 2.0(6)
C1 C2 C7 C6 -176.2(4)
C3 C2 C7 C8 -176.5(4)
C1 C2 C7 C8 5.3(5)
C6 C7 C8 C9 -3.6(8)
C2 C7 C8 C9 174.8(4)
C6 C7 C8 C13 177.8(4)
C2 C7 C8 C13 -3.9(5)
C13 C8 C9 C10 0.1(6)
C7 C8 C9 C10 -178.4(4)
C8 C9 C10 C11 1.2(6)
C8 C9 C10 Br2 -178.6(3)
C9 C10 C11 C12 -1.8(7)
Br2 C10 C11 C12 178.0(3)
C9 C10 C11 C14 177.1(4)
Br2 C10 C11 C14 -3.1(6)
C10 C11 C12 C13 1.1(6)
C14 C11 C12 C13 -177.8(4)
C11 C12 C13 C8 0.1(6)
C11 C12 C13 C1 176.7(4)
C9 C8 C13 C12 -0.8(7)
C7 C8 C13 C12 178.1(4)
C9 C8 C13 C1 -177.9(4)
C7 C8 C13 C1 0.9(5)
C2 C1 C13 C12 -174.8(4)
C16 C1 C13 C12 67.6(6)
C18 C1 C13 C12 -54.0(6)
C2 C1 C13 C8 2.0(5)
C16 C1 C13 C8 -115.5(4)
C18 C1 C13 C8 122.9(4)
C10 C11 C14 C15 -89.6(6)
C12 C11 C14 C15 89.3(6)
C11 C14 C15 C23 4.5(8)
C2 C1 C16 C17 -50.2(6)
C13 C1 C16 C17 61.0(5)
C18 C1 C16 C17 -175.1(4)
C2 C1 C18 C19 57.7(5)
C16 C1 C18 C19 -178.8(4)
C13 C1 C18 C19 -55.6(6)
C32 C20 C21 C22 -171.9(4)
C37 C20 C21 C22 -51.9(6)
C35 C20 C21 C22 70.3(6)
C32 C20 C21 C26 4.3(5)
C37 C20 C21 C26 124.4(4)
C35 C20 C21 C26 -113.5(4)
C26 C21 C22 C23 0.1(7)
C20 C21 C22 C23 176.1(4)
C21 C22 C23 C24 2.4(6)
C21 C22 C23 C15 -177.5(4)
C14 C15 C23 C22 89.7(6)
C14 C15 C23 C24 -90.2(6)
C22 C23 C24 C25 -2.8(7)
C15 C23 C24 C25 177.2(4)
C22 C23 C24 Br3 176.8(3)
C15 C23 C24 Br3 -3.2(6)
C23 C24 C25 C26 0.5(7)
Br3 C24 C25 C26 -179.1(3)
C24 C25 C26 C21 2.1(7)
C24 C25 C26 C27 -174.0(4)
C22 C21 C26 C25 -2.4(7)
C20 C21 C26 C25 -179.0(4)
C22 C21 C26 C27 174.4(4)
C20 C21 C26 C27 -2.1(5)
C25 C26 C27 C28 -1.6(8)
C21 C26 C27 C28 -178.0(4)
C25 C26 C27 C32 175.1(4)
C21 C26 C27 C32 -1.3(5)
C32 C27 C28 C29 -3.6(6)
C26 C27 C28 C29 172.9(4)
C27 C28 C29 C30 -0.4(6)
C27 C28 C29 Br4 -176.9(3)
C28 C29 C30 C31 4.8(6)
Br4 C29 C30 C31 -178.8(3)
C28 C29 C30 C33 -173.2(4)
Br4 C29 C30 C33 3.2(6)
C29 C30 C31 C32 -5.3(6)
C33 C30 C31 C32 172.8(4)
C30 C31 C32 C27 1.5(7)
C30 C31 C32 C20 -176.6(4)
C28 C27 C32 C31 3.1(7)
C26 C27 C32 C31 -174.1(4)
C28 C27 C32 C20 -178.6(4)
C26 C27 C32 C20 4.2(5)
C21 C20 C32 C31 173.0(4)
C37 C20 C32 C31 53.5(6)
C35 C20 C32 C31 -68.2(6)
C21 C20 C32 C27 -5.2(5)
C37 C20 C32 C27 -124.7(4)
C35 C20 C32 C27 113.6(4)
C31 C30 C33 C34 -95.3(6)
C29 C30 C33 C34 82.7(7)
C30 C33 C34 C42 -5.7(9)
C21 C20 C35 C36 48.3(5)
C32 C20 C35 C36 -63.4(5)
C37 C20 C35 C36 172.5(4)
C21 C20 C37 C38 -59.5(5)
C32 C20 C37 C38 53.3(5)
C35 C20 C37 C38 176.3(4)
C51 C39 C40 C41 -177.6(5)
C54 C39 C40 C41 64.5(6)
C56 C39 C40 C41 -58.0(6)
C51 C39 C40 C45 0.0(5)
C54 C39 C40 C45 -117.9(4)
C56 C39 C40 C45 119.6(4)
C45 C40 C41 C42 -0.9(7)
C39 C40 C41 C42 176.5(4)
C40 C41 C42 C43 2.2(7)
C40 C41 C42 C34 -174.2(4)
C33 C34 C42 C41 -3.3(8)
C33 C34 C42 C43 -179.5(5)
C41 C42 C43 C44 -1.4(7)
C34 C42 C43 C44 175.0(4)
C41 C42 C43 Br5 177.8(3)
C34 C42 C43 Br5 -5.8(6)
C42 C43 C44 C45 -0.6(7)
Br5 C43 C44 C45 -179.9(3)
C43 C44 C45 C40 2.0(7)
C43 C44 C45 C46 -178.2(5)
C41 C40 C45 C44 -1.2(7)
C39 C40 C45 C44 -179.0(4)
C41 C40 C45 C46 178.9(4)
C39 C40 C45 C46 1.1(5)
C44 C45 C46 C51 178.2(5)
C40 C45 C46 C51 -1.9(5)
C44 C45 C46 C47 -2.1(9)
C40 C45 C46 C47 177.8(5)
C51 C46 C47 C48 2.0(7)
C45 C46 C47 C48 -177.7(5)
C46 C47 C48 C49 -0.9(7)
C46 C47 C48 Br6 179.2(3)
C47 C48 C49 C50 -0.8(7)
Br6 C48 C49 C50 179.0(3)
C47 C48 C49 C52 -179.6(4)
Br6 C48 C49 C52 0.2(6)
C48 C49 C50 C51 1.5(7)
C52 C49 C50 C51 -179.6(4)
C49 C50 C51 C46 -0.5(7)
C49 C50 C51 C39 175.3(4)
C47 C46 C51 C50 -1.4(7)
C45 C46 C51 C50 178.4(4)
C47 C46 C51 C39 -177.8(4)
C45 C46 C51 C39 2.0(5)
C40 C39 C51 C50 -177.4(5)
C54 C39 C51 C50 -58.7(6)
C56 C39 C51 C50 63.9(6)
C40 C39 C51 C46 -1.3(5)
C54 C39 C51 C46 117.4(4)
C56 C39 C51 C46 -120.0(4)
C48 C49 C52 C53 -142.8(5)
C50 C49 C52 C53 38.5(7)
C49 C52 C53 C4 3.0(8)
C3 C4 C53 C52 -118.3(5)
C5 C4 C53 C52 60.3(7)
C40 C39 C54 C55 54.2(5)
C51 C39 C54 C55 -57.4(5)
C56 C39 C54 C55 178.1(3)
C40 C39 C56 C57 -53.6(5)
C51 C39 C56 C57 58.6(5)
C54 C39 C56 C57 -177.8(4)
